data_1567640
loop_
_publ_author_name
'Chakraborty, Debsena'
'Saha, Rupak'
'Clegg, Jack Kay'
'Mukherjee, Partha Sarathi'

_publ_section_title
;
 Selective separation of planar and non-planar hydrocarbons using an
 aqueous Pd6 interlocked cage
;
_journal_name_full 'Chemical Science'
_journal_paper_doi 10.1039/D2SC04660A
_journal_year 2022
_chemical_formula_moiety '2(C80 H102 N30 Pd3), 24(N O3), x(H2 O)'
_chemical_formula_sum 'C160 H204 N84 O72 Pd6'
_chemical_formula_weight 5094.46
_space_group_crystal_system trigonal
_space_group_IT_number 165
_space_group_name_Hall '-P 3 2"c'
_space_group_name_H-M_alt 'P -3 c 1'
_atom_sites_solution_hydrogens geom
_audit_creation_date 2022-04-22
_audit_creation_method
;
Olex2 1.3
(compiled 2020.11.12 svn.r5f609507 for OlexSys, GUI svn.r6408)
;
_audit_update_record
;
2022-05-24 deposited with the CCDC.	2022-09-14 downloaded from the CCDC.
;
_cell_angle_alpha 90
_cell_angle_beta 90
_cell_angle_gamma 120
_cell_formula_units_Z 4
_cell_length_a 27.653(4)
_cell_length_b 27.653(4)
_cell_length_c 44.488(9)
_cell_measurement_reflns_used 456097
_cell_measurement_temperature 100(2)
_cell_measurement_theta_max 28.284
_cell_measurement_theta_min 2.250
_cell_volume 29462(8)
_computing_cell_refinement 'XDS (Kabsch, 1993)'
_computing_data_reduction 'XDS (Kabsch, 1993)'
_computing_molecular_graphics 'Olex2 1.3 (Dolomanov et al., 2009)'
_computing_publication_material 'Olex2 1.3 (Dolomanov et al., 2009)'
_computing_structure_refinement 'SHELXL 2018/3 (Sheldrick, 2015)'
_computing_structure_solution 'SHELXT 2018/2 (Sheldrick, 2018)'
_diffrn_ambient_temperature 100(2)
_diffrn_measured_fraction_theta_full 0.998
_diffrn_measured_fraction_theta_max 0.998
_diffrn_measurement_device_type 'MX2 Beamline Australian Synchrotron'
_diffrn_measurement_method 'phi Scan'
_diffrn_radiation_monochromator 'Silicon Double Crystal'
_diffrn_radiation_type synchrotron
_diffrn_radiation_wavelength 0.7108
_diffrn_reflns_av_R_equivalents 0.0654
_diffrn_reflns_av_unetI/netI 0.0188
_diffrn_reflns_Laue_measured_fraction_full 0.998
_diffrn_reflns_Laue_measured_fraction_max 0.998
_diffrn_reflns_limit_h_max 36
_diffrn_reflns_limit_h_min -36
_diffrn_reflns_limit_k_max 36
_diffrn_reflns_limit_k_min -36
_diffrn_reflns_limit_l_max 59
_diffrn_reflns_limit_l_min -59
_diffrn_reflns_number 456097
_diffrn_reflns_point_group_measured_fraction_full 0.998
_diffrn_reflns_point_group_measured_fraction_max 0.998
_diffrn_reflns_theta_full 25.244
_diffrn_reflns_theta_max 28.284
_diffrn_reflns_theta_min 2.250
_diffrn_source Synchrotron
_exptl_absorpt_coefficient_mu 0.436
_exptl_absorpt_correction_type none
_exptl_crystal_colour colourless
_exptl_crystal_colour_primary colourless
_exptl_crystal_density_diffrn 1.149
_exptl_crystal_description block
_exptl_crystal_F_000 10416
_exptl_crystal_size_max 0.1
_exptl_crystal_size_mid 0.1
_exptl_crystal_size_min 0.1
_refine_diff_density_max 2.202
_refine_diff_density_min -0.614
_refine_diff_density_rms 0.117
_refine_ls_extinction_method none
_refine_ls_goodness_of_fit_ref 1.066
_refine_ls_hydrogen_treatment constr
_refine_ls_matrix_type full
_refine_ls_number_parameters 795
_refine_ls_number_reflns 24357
_refine_ls_number_restraints 0
_refine_ls_restrained_S_all 1.066
_refine_ls_R_factor_all 0.1120
_refine_ls_R_factor_gt 0.0910
_refine_ls_shift/su_max 0.002
_refine_ls_shift/su_mean 0.000
_refine_ls_structure_factor_coef Fsqd
_refine_ls_weighting_details 'w=1/[\s^2^(Fo^2^)+(0.2000P)^2^+10.0000P] where P=(Fo^2^+2Fc^2^)/3'
_refine_ls_weighting_scheme calc
_refine_ls_wR_factor_gt 0.2931
_refine_ls_wR_factor_ref 0.3221
_reflns_Friedel_coverage 0.000
_reflns_number_gt 14626
_reflns_number_total 24357
_reflns_threshold_expression 'I > 2\s(I)'
_cod_data_source_file d2sc04660a2.cif
_cod_data_source_block p3barc1_a
_cod_original_cell_volume 29463(10)
_cod_database_code 1567640
_shelx_shelxl_version_number 2018/3
_shelx_space_group_comment
;
The symmetry employed for this shelxl refinement is uniquely defined
by the following loop, which should always be used as a source of
symmetry information in preference to the above space-group names.
They are only intended as comments.
;
_shelx_estimated_absorpt_t_max 0.958
_shelx_estimated_absorpt_t_min 0.958
_olex2_refinement_description
;
1. Fixed Uiso
 At 1.2 times of:
  All C(H) groups, All C(H,H) groups, All N(H) groups
 At 1.5 times of:
  All C(H,H,H) groups
2.a Secondary CH2 refined with riding coordinates:
 C4(H4A,H4B), C10(H10A,H10B), C3(H3A,H3B), C9(H9A,H9B)
2.b Aromatic/amide H refined with riding coordinates:
 N12(H12), N20(H20A), N8(H8), N16(H16), C29(H29), C28(H28), C40(H40), C17(H17),
  C42(H42), C010(H010), C32(H32), C31(H31), C24(H24), C44(H44), C20(H20),
 C25(H25), C22(H22), C35(H35), C13(H13), C43(H43), C46(H46), C18(H18), C51(H51),
  C47(H47), C50(H50), C39(H39), C37(H37), C33(H33), C21(H21), C54(H54),
 C15(H15), C14(H14), C53(H53), C48(H48), C36(H36), C55(H55)
2.c Idealised Me refined as rotating group:
 C2(H2A,H2B,H2C), C8(H8A,H8B,H8C), C1(H1A,H1B,H1C), C6(H6A,H6B,H6C), C12(H12A,
 H12B,H12C), C7(H7A,H7B,H7C), C5(H5A,H5B,H5C), C11(H11A,H11B,H11C)
;
_smtbx_masks_void_probe_radius 1.2
_smtbx_masks_void_truncation_radius 1.2
_olex2_submission_special_instructions 'No special instructions were received'

loop_
_space_group_symop_operation_xyz
'x, y, z'
'-y, x-y, z'
'-x+y, -x, z'
'y, x, -z+1/2'
'x-y, -y, -z+1/2'
'-x, -x+y, -z+1/2'
'-x, -y, -z'
'y, -x+y, -z'
'x-y, x, -z'
'-y, -x, z-1/2'
'-x+y, y, z-1/2'
'x, x-y, z-1/2'

loop_
_atom_site_label
_atom_site_type_symbol
_atom_site_fract_x
_atom_site_fract_y
_atom_site_fract_z
_atom_site_U_iso_or_equiv
_atom_site_adp_type
_atom_site_occupancy
_atom_site_site_symmetry_order
_atom_site_calc_flag
_atom_site_refinement_flags_posn
_atom_site_refinement_flags_adp
_atom_site_refinement_flags_occupancy
_atom_site_disorder_assembly
_atom_site_disorder_group
Pd1 Pd 1.11175(2) 0.60982(2) 0.35378(2) 0.08846(18) Uani 1 1 d . . . . .
Pd2 Pd 1.01335(2) 0.25248(2) 0.43644(2) 0.1001(2) Uani 1 1 d . . . . .
N10 N 1.01690(13) 0.49058(13) 0.41723(11) 0.0889(12) Uani 1 1 d . . . . .
N12 N 0.70601(14) 0.31859(14) 0.46341(11) 0.0873(12) Uani 1 1 d . . . . .
H12 H 0.697623 0.284146 0.467573 0.105 Uiso 1 1 calc R U . . .
N19 N 0.75922(14) 0.35620(15) 0.53253(11) 0.0875(11) Uani 1 1 d . . . . .
N20 N 0.72067(15) 0.37322(15) 0.53623(12) 0.0919(12) Uani 1 1 d . . . . .
H20A H 0.730938 0.408672 0.538569 0.110 Uiso 1 1 calc R U . . .
N6 N 1.01041(14) 0.47838(15) 0.29680(11) 0.0879(11) Uani 1 1 d . . . . .
N9 N 1.07991(14) 0.55364(14) 0.38816(10) 0.0846(11) Uani 1 1 d . . . . .
N5 N 1.07333(14) 0.54446(15) 0.32535(11) 0.0888(11) Uani 1 1 d . . . . .
N18 N 0.97720(14) 0.34786(15) 0.49383(11) 0.0893(12) Uani 1 1 d . . . . .
N17 N 1.01176(15) 0.30824(16) 0.46583(12) 0.0938(13) Uani 1 1 d . . . . .
N11 N 0.76009(13) 0.35981(14) 0.45795(11) 0.0853(11) Uani 1 1 d . . . . .
N14 N 0.96968(15) 0.33430(16) 0.37298(12) 0.0946(13) Uani 1 1 d . . . . .
N8 N 0.70291(15) 0.31552(15) 0.24794(12) 0.0936(13) Uani 1 1 d . . . . .
H8 H 0.692153 0.279850 0.246131 0.112 Uiso 1 1 calc R U . . .
N16 N 0.72062(17) 0.36866(18) 0.32146(12) 0.1002(13) Uani 1 1 d . . . . .
H16 H 0.733533 0.404161 0.317339 0.120 Uiso 1 1 calc R U . . .
N15 N 0.75668(17) 0.34925(17) 0.32773(12) 0.0974(13) Uani 1 1 d . . . . .
N1 N 1.15312(17) 0.67671(15) 0.38197(11) 0.0961(12) Uani 1 1 d . . . . .
N7 N 0.75912(15) 0.35581(15) 0.25163(11) 0.0896(12) Uani 1 1 d . . . . .
N2 N 1.14367(18) 0.66721(18) 0.31944(13) 0.1068(14) Uani 1 1 d . . . . .
C29 C 0.88911(16) 0.36223(16) 0.44089(12) 0.0823(13) Uani 1 1 d . . . . .
H29 H 0.875829 0.323289 0.442247 0.099 Uiso 1 1 calc R U . . .
N13 N 1.00527(16) 0.29651(16) 0.40240(13) 0.0980(13) Uani 1 1 d . . . . .
C30 C 0.85359(17) 0.38276(16) 0.44775(13) 0.0843(13) Uani 1 1 d . . . . .
C28 C 0.94358(16) 0.39810(17) 0.43212(12) 0.0805(12) Uani 1 1 d . . . . .
H28 H 0.967770 0.384034 0.427426 0.097 Uiso 1 1 calc R U . . .
C27 C 0.96209(16) 0.45362(16) 0.43028(13) 0.0814(12) Uani 1 1 d . . . . .
C45 C 0.666667 0.333333 0.5361(2) 0.089(2) Uani 1 3 d S T P . .
C40 C 0.84239(18) 0.32753(18) 0.52181(13) 0.0888(14) Uani 1 1 d . . . . .
H40 H 0.805504 0.297790 0.525349 0.107 Uiso 1 1 calc R U . . .
C38 C 0.93631(18) 0.35947(19) 0.50712(14) 0.0876(14) Uani 1 1 d . . . . .
C17 C 0.92554(18) 0.46733(18) 0.27365(14) 0.0906(14) Uani 1 1 d . . . . .
H17 H 0.940141 0.506537 0.274548 0.109 Uiso 1 1 calc R U . . .
N4 N 1.0130(2) 0.19380(19) 0.40843(15) 0.1165(17) Uani 1 1 d . . . . .
C42 C 0.90792(17) 0.42537(18) 0.51991(13) 0.0875(14) Uani 1 1 d . . . . .
H42 H 0.916262 0.462875 0.522458 0.105 Uiso 1 1 calc R U . . .
C010 C 1.06336(17) 0.48371(17) 0.41833(14) 0.0915(15) Uani 1 1 d . . . . .
H010 H 1.067176 0.456497 0.429471 0.110 Uiso 1 1 calc R U . . .
C32 C 0.92857(17) 0.47605(16) 0.43756(13) 0.0845(13) Uani 1 1 d . . . . .
H32 H 0.942531 0.515128 0.436330 0.101 Uiso 1 1 calc R U . . .
C31 C 0.87495(17) 0.44050(17) 0.44655(14) 0.0894(14) Uani 1 1 d . . . . .
H31 H 0.851722 0.455274 0.452089 0.107 Uiso 1 1 calc R U . . .
C34 C 0.666667 0.333333 0.4621(2) 0.082(2) Uani 1 3 d S T P . .
C41 C 0.85423(17) 0.38223(18) 0.52499(13) 0.0850(13) Uani 1 1 d . . . . .
C24 C 1.02877(16) 0.53286(16) 0.39889(13) 0.0865(14) Uani 1 1 d . . . . .
H24 H 1.004066 0.546287 0.394146 0.104 Uiso 1 1 calc R U . . .
C44 C 0.81013(17) 0.39570(19) 0.53055(14) 0.0913(14) Uani 1 1 d . . . . .
H44 H 0.819161 0.433490 0.532678 0.110 Uiso 1 1 calc R U . . .
C20 C 0.88559(18) 0.35305(18) 0.26852(13) 0.0883(14) Uani 1 1 d . . . . .
H20 H 0.872305 0.314403 0.265505 0.106 Uiso 1 1 calc R U . . .
C25 C 1.10143(17) 0.52316(17) 0.40054(14) 0.0903(14) Uani 1 1 d . . . . .
H25 H 1.137913 0.529175 0.396995 0.108 Uiso 1 1 calc R U . . .
C22 C 0.79286(18) 0.33728(18) 0.25400(14) 0.0890(14) Uani 1 1 d . . . . .
H22 H 0.780572 0.298887 0.250789 0.107 Uiso 1 1 calc R U . . .
C49 C 0.9295(2) 0.3458(2) 0.36059(15) 0.0940(15) Uani 1 1 d . . . . .
C35 C 0.96583(17) 0.30508(19) 0.47689(16) 0.0988(17) Uani 1 1 d . . . . .
H35 H 0.929146 0.275310 0.472958 0.119 Uiso 1 1 calc R U . . .
N3 N 1.0217(2) 0.20772(19) 0.47130(16) 0.1170(17) Uani 1 1 d . . . . .
C13 C 1.02311(17) 0.52440(18) 0.31276(13) 0.0872(13) Uani 1 1 d . . . . .
H13 H 0.999782 0.540328 0.314804 0.105 Uiso 1 1 calc R U . . .
C43 C 0.95006(17) 0.41465(18) 0.51110(14) 0.0903(15) Uani 1 1 d . . . . .
H43 H 0.987121 0.444296 0.507913 0.108 Uiso 1 1 calc R U . . .
C52 C 0.8497(2) 0.37222(19) 0.34093(14) 0.0938(15) Uani 1 1 d . . . . .
C16 C 0.95808(18) 0.44395(19) 0.28238(14) 0.0882(14) Uani 1 1 d . . . . .
C46 C 0.95784(19) 0.29366(19) 0.39270(15) 0.0944(16) Uani 1 1 d . . . . .
H46 H 0.921304 0.266640 0.398990 0.113 Uiso 1 1 calc R U . . .
C18 C 0.87223(19) 0.43245(19) 0.26380(13) 0.0897(14) Uani 1 1 d . . . . .
H18 H 0.849627 0.447927 0.258253 0.108 Uiso 1 1 calc R U . . .
C51 C 0.9028(2) 0.41459(19) 0.34849(14) 0.0906(14) Uani 1 1 d . . . . .
H51 H 0.911910 0.452492 0.346928 0.109 Uiso 1 1 calc R U . . .
C47 C 1.0268(2) 0.3644(2) 0.36916(17) 0.1067(19) Uani 1 1 d . . . . .
H47 H 1.047071 0.395696 0.356362 0.128 Uiso 1 1 calc R U . . .
C50 C 0.9427(2) 0.40162(19) 0.35836(14) 0.0912(14) Uani 1 1 d . . . . .
H50 H 0.979041 0.430712 0.363606 0.109 Uiso 1 1 calc R U . . .
C39 C 0.88442(18) 0.31541(19) 0.51338(13) 0.0882(14) Uani 1 1 d . . . . .
H39 H 0.876944 0.277998 0.512102 0.106 Uiso 1 1 calc R U . . .
C37 C 1.05567(18) 0.3563(2) 0.47755(15) 0.1024(17) Uani 1 1 d . . . . .
H37 H 1.094099 0.369134 0.474064 0.123 Uiso 1 1 calc R U . . .
C33 C 0.79557(16) 0.34307(16) 0.45520(13) 0.0840(13) Uani 1 1 d . . . . .
H33 H 0.784029 0.304751 0.458021 0.101 Uiso 1 1 calc R U . . .
C56 C 0.666667 0.333333 0.3217(2) 0.095(3) Uani 1 3 d S T P . .
C19 C 0.85071(17) 0.37641(19) 0.26174(15) 0.0919(15) Uani 1 1 d . . . . .
C21 C 0.93794(18) 0.38709(18) 0.27931(14) 0.0925(15) Uani 1 1 d . . . . .
H21 H 0.960809 0.371873 0.284780 0.111 Uiso 1 1 calc R U . . .
C54 C 0.8765(2) 0.3026(2) 0.35274(16) 0.1032(17) Uani 1 1 d . . . . .
H54 H 0.867514 0.264753 0.354298 0.124 Uiso 1 1 calc R U . . .
C15 C 1.09286(19) 0.5103(2) 0.31703(14) 0.0923(15) Uani 1 1 d . . . . .
H15 H 1.127707 0.514155 0.322821 0.111 Uiso 1 1 calc R U . . .
C14 C 1.05427(18) 0.4693(2) 0.29896(15) 0.0947(15) Uani 1 1 d . . . . .
H14 H 1.057428 0.440060 0.289679 0.114 Uiso 1 1 calc R U . . .
C53 C 0.8367(2) 0.3163(2) 0.34248(15) 0.1018(17) Uani 1 1 d . . . . .
H53 H 0.800744 0.287441 0.336548 0.122 Uiso 1 1 calc R U . . .
C23 C 0.666667 0.333333 0.2473(2) 0.088(2) Uani 1 3 d S T P . .
C48 C 1.0477(2) 0.3408(2) 0.38696(16) 0.1049(18) Uani 1 1 d . . . . .
H48 H 1.086255 0.352688 0.388822 0.126 Uiso 1 1 calc R U . . .
C36 C 1.03555(18) 0.3822(2) 0.49467(16) 0.1007(17) Uani 1 1 d . . . . .
H36 H 1.056347 0.416551 0.505146 0.121 Uiso 1 1 calc R U . . .
C55 C 0.8085(2) 0.3868(2) 0.33281(15) 0.0967(15) Uani 1 1 d . . . . .
H55 H 0.819371 0.425196 0.331072 0.116 Uiso 1 1 calc R U . . .
C2 C 1.1139(3) 0.6835(2) 0.40148(17) 0.1102(19) Uani 1 1 d . . . . .
H2A H 1.087733 0.688908 0.389027 0.165 Uiso 1 1 calc R U . . .
H2B H 1.134732 0.716094 0.414495 0.165 Uiso 1 1 calc R U . . .
H2C H 1.093085 0.650023 0.413893 0.165 Uiso 1 1 calc R U . . .
C8 C 0.9707(3) 0.1770(3) 0.4884(2) 0.132(3) Uani 1 1 d . . . . .
H8A H 0.957538 0.202377 0.494827 0.198 Uiso 1 1 calc R U . . .
H8B H 0.977801 0.160482 0.506192 0.198 Uiso 1 1 calc R U . . .
H8C H 0.942089 0.147268 0.475925 0.198 Uiso 1 1 calc R U . . .
C1 C 1.1924(2) 0.6687(3) 0.40153(17) 0.1123(19) Uani 1 1 d . . . . .
H1A H 1.212162 0.654430 0.389419 0.168 Uiso 1 1 calc R U . . .
H1B H 1.171330 0.641877 0.417473 0.168 Uiso 1 1 calc R U . . .
H1C H 1.219460 0.704505 0.410533 0.168 Uiso 1 1 calc R U . . .
C4 C 1.1626(4) 0.7214(2) 0.3343(2) 0.135(3) Uani 1 1 d . . . . .
H4A H 1.189805 0.751385 0.321031 0.162 Uiso 1 1 calc R U . . .
H4B H 1.130110 0.726972 0.336698 0.162 Uiso 1 1 calc R U . . .
C10 C 1.0094(4) 0.1479(3) 0.4305(3) 0.160(4) Uani 1 1 d . . . . .
H10A H 0.969791 0.122395 0.435935 0.193 Uiso 1 1 calc R U . . .
H10B H 1.023371 0.125551 0.420233 0.193 Uiso 1 1 calc R U . . .
C6 C 1.1030(4) 0.6578(3) 0.2950(2) 0.142(3) Uani 1 1 d . . . . .
H6A H 1.082915 0.618214 0.289478 0.214 Uiso 1 1 calc R U . . .
H6B H 1.123038 0.680284 0.277409 0.214 Uiso 1 1 calc R U . . .
H6C H 1.076286 0.668835 0.302019 0.214 Uiso 1 1 calc R U . . .
C12 C 0.9629(4) 0.1693(3) 0.3868(3) 0.172(4) Uani 1 1 d . . . . .
H12A H 0.930098 0.165822 0.397185 0.258 Uiso 1 1 calc R U . . .
H12B H 0.955125 0.132327 0.380020 0.258 Uiso 1 1 calc R U . . .
H12C H 0.971655 0.193995 0.369393 0.258 Uiso 1 1 calc R U . . .
C3 C 1.1868(4) 0.7266(2) 0.3620(2) 0.138(3) Uani 1 1 d . . . . .
H3A H 1.191135 0.760465 0.372033 0.166 Uiso 1 1 calc R U . . .
H3B H 1.224511 0.731504 0.359174 0.166 Uiso 1 1 calc R U . . .
C7 C 1.0679(3) 0.2424(3) 0.4926(2) 0.143(3) Uani 1 1 d . . . . .
H7A H 1.102453 0.265006 0.481243 0.214 Uiso 1 1 calc R U . . .
H7B H 1.073044 0.218070 0.506580 0.214 Uiso 1 1 calc R U . . .
H7C H 1.058489 0.267100 0.503825 0.214 Uiso 1 1 calc R U . . .
C9 C 1.0398(4) 0.1704(4) 0.4563(3) 0.154(3) Uani 1 1 d . . . . .
H9A H 1.080014 0.192264 0.451382 0.185 Uiso 1 1 calc R U . . .
H9B H 1.034053 0.140066 0.470282 0.185 Uiso 1 1 calc R U . . .
C5 C 1.1915(3) 0.6624(3) 0.3049(2) 0.142(3) Uani 1 1 d . . . . .
H5A H 1.218800 0.666974 0.320352 0.213 Uiso 1 1 calc R U . . .
H5B H 1.209814 0.691464 0.289594 0.213 Uiso 1 1 calc R U . . .
H5C H 1.176517 0.625553 0.295513 0.213 Uiso 1 1 calc R U . . .
C11 C 1.0647(4) 0.2173(3) 0.3914(3) 0.192(5) Uani 1 1 d . . . . .
H11A H 1.061871 0.190406 0.376138 0.289 Uiso 1 1 calc R U . . .
H11B H 1.095779 0.225540 0.405002 0.289 Uiso 1 1 calc R U . . .
H11C H 1.071457 0.251815 0.381512 0.289 Uiso 1 1 calc R U . . .
O1 O 0.78659(18) 0.4858(2) 0.26888(16) 0.1368(19) Uani 1 1 d . . . . .
O2 O 0.7844(2) 0.4899(2) 0.31656(17) 0.143(2) Uani 1 1 d . . . . .
N21 N 0.7942(3) 0.5115(2) 0.2926(2) 0.135(2) Uani 1 1 d . . . . .
O3 O 0.7981(4) 0.5608(3) 0.29002(19) 0.199(3) Uani 1 1 d . . . . .
N23 N 0.8225(3) 0.6593(3) 0.4423(2) 0.165(3) Uani 1 1 d . . . . .
O6 O 0.7766(2) 0.6228(4) 0.4429(3) 0.239(5) Uani 1 1 d . . . . .
O5 O 0.8171(4) 0.6994(4) 0.4379(3) 0.238(4) Uani 1 1 d . . . . .
O9 O 0.7855(3) 0.4868(4) 0.4713(4) 0.225(7) Uani 1 1 d . . . . .
O4 O 0.8632(3) 0.6593(5) 0.4517(3) 0.298(7) Uani 1 1 d . . . . .
N22 N 0.8033(3) 0.4975(4) 0.4905(4) 0.209(7) Uani 1 1 d . . . . .
O8 O 0.7719(3) 0.4854(3) 0.5186(4) 0.304(8) Uani 1 1 d . . . . .
O7 O 0.8543(2) 0.5209(3) 0.5008(2) 0.195(3) Uani 1 1 d . . . . .

loop_
_atom_site_aniso_label
_atom_site_aniso_U_11
_atom_site_aniso_U_22
_atom_site_aniso_U_33
_atom_site_aniso_U_23
_atom_site_aniso_U_13
_atom_site_aniso_U_12
Pd1 0.04447(17) 0.04868(18) 0.1602(4) 0.00054(17) 0.00157(17) 0.01426(12)
Pd2 0.05134(19) 0.05377(19) 0.1997(5) 0.0070(2) 0.0074(2) 0.02976(15)
N10 0.0430(15) 0.0432(15) 0.179(4) 0.0029(19) 0.0025(19) 0.0207(13)
N12 0.0459(15) 0.0439(15) 0.171(4) 0.0043(19) 0.0028(19) 0.0219(13)
N19 0.0520(17) 0.0553(18) 0.157(4) 0.000(2) 0.0024(19) 0.0282(15)
N20 0.0571(19) 0.0500(17) 0.172(4) 0.000(2) -0.001(2) 0.0292(15)
N6 0.0481(16) 0.0523(17) 0.157(4) 0.002(2) 0.0030(19) 0.0202(14)
N9 0.0456(15) 0.0504(16) 0.151(3) -0.0024(19) 0.0005(18) 0.0186(13)
N5 0.0466(16) 0.0578(19) 0.153(4) -0.002(2) 0.0043(19) 0.0190(14)
N18 0.0446(16) 0.0569(19) 0.168(4) 0.006(2) 0.0007(19) 0.0263(14)
N17 0.0498(17) 0.061(2) 0.175(4) 0.008(2) 0.001(2) 0.0307(16)
N11 0.0449(15) 0.0503(16) 0.164(4) 0.0003(19) -0.0004(18) 0.0260(13)
N14 0.0548(19) 0.0553(19) 0.169(4) 0.004(2) 0.003(2) 0.0240(16)
N8 0.0529(18) 0.0489(17) 0.177(4) -0.008(2) 0.002(2) 0.0240(14)
N16 0.062(2) 0.069(2) 0.173(4) 0.006(2) 0.002(2) 0.0351(18)
N15 0.068(2) 0.063(2) 0.165(4) 0.006(2) 0.008(2) 0.0358(19)
N1 0.068(2) 0.0471(17) 0.155(4) -0.002(2) 0.001(2) 0.0153(16)
N7 0.0517(17) 0.0553(18) 0.160(4) -0.001(2) -0.002(2) 0.0253(15)
N2 0.066(2) 0.059(2) 0.169(4) 0.007(2) 0.002(3) 0.0121(18)
C29 0.0481(18) 0.0454(18) 0.150(4) -0.001(2) -0.004(2) 0.0210(15)
N13 0.0546(18) 0.0561(19) 0.182(4) -0.001(2) 0.003(2) 0.0264(16)
C30 0.0499(19) 0.0424(17) 0.160(4) 0.001(2) 0.000(2) 0.0222(15)
C28 0.0509(19) 0.0529(19) 0.143(4) -0.001(2) 0.000(2) 0.0296(16)
C27 0.0436(17) 0.0471(18) 0.150(4) 0.002(2) 0.001(2) 0.0203(15)
C45 0.057(2) 0.057(2) 0.154(8) 0.000 0.000 0.0287(12)
C40 0.0489(19) 0.054(2) 0.160(4) 0.009(2) 0.003(2) 0.0225(17)
C38 0.0499(19) 0.064(2) 0.150(4) 0.001(3) -0.007(2) 0.0299(18)
C17 0.056(2) 0.051(2) 0.161(4) 0.004(2) 0.008(2) 0.0242(18)
N4 0.078(3) 0.065(2) 0.211(5) -0.005(3) 0.017(3) 0.039(2)
C42 0.052(2) 0.051(2) 0.154(4) -0.008(2) -0.014(2) 0.0212(17)
C010 0.0475(19) 0.051(2) 0.178(5) -0.004(2) -0.006(2) 0.0259(17)
C32 0.054(2) 0.0446(18) 0.155(4) -0.003(2) -0.001(2) 0.0243(15)
C31 0.0490(19) 0.0469(18) 0.175(5) 0.000(2) 0.001(2) 0.0262(16)
C34 0.052(2) 0.052(2) 0.142(7) 0.000 0.000 0.0260(10)
C41 0.052(2) 0.058(2) 0.144(4) -0.005(2) -0.006(2) 0.0265(17)
C24 0.0438(17) 0.0442(18) 0.165(4) 0.002(2) 0.004(2) 0.0171(15)
C44 0.051(2) 0.056(2) 0.166(5) -0.003(3) -0.006(2) 0.0258(17)
C20 0.056(2) 0.051(2) 0.162(4) 0.001(2) 0.001(2) 0.0299(17)
C25 0.0474(19) 0.051(2) 0.168(5) 0.002(2) 0.002(2) 0.0219(16)
C22 0.053(2) 0.051(2) 0.159(4) -0.004(2) 0.001(2) 0.0230(17)
C49 0.061(2) 0.059(2) 0.155(5) 0.003(3) 0.005(3) 0.025(2)
C35 0.0431(18) 0.059(2) 0.196(6) 0.008(3) -0.002(2) 0.0269(18)
N3 0.071(3) 0.073(3) 0.217(5) 0.024(3) 0.001(3) 0.043(2)
C13 0.0483(19) 0.052(2) 0.153(4) -0.005(2) 0.000(2) 0.0190(16)
C43 0.0424(18) 0.054(2) 0.167(5) -0.004(2) -0.010(2) 0.0181(16)
C52 0.070(3) 0.054(2) 0.155(5) 0.004(2) 0.011(3) 0.030(2)
C16 0.050(2) 0.057(2) 0.152(4) -0.002(2) 0.000(2) 0.0229(17)
C46 0.056(2) 0.055(2) 0.171(5) -0.006(3) 0.003(3) 0.0276(18)
C18 0.057(2) 0.058(2) 0.155(4) 0.002(2) 0.001(2) 0.0298(19)
C51 0.068(3) 0.053(2) 0.150(4) 0.004(2) 0.010(3) 0.0294(19)
C47 0.057(2) 0.058(2) 0.199(6) 0.012(3) 0.006(3) 0.024(2)
C50 0.060(2) 0.056(2) 0.147(4) -0.007(2) 0.004(2) 0.0212(19)
C39 0.051(2) 0.059(2) 0.156(4) 0.006(2) -0.002(2) 0.0285(18)
C37 0.0397(18) 0.076(3) 0.189(6) 0.006(3) 0.000(3) 0.0272(19)
C33 0.0476(18) 0.0419(17) 0.162(4) -0.003(2) 0.000(2) 0.0220(15)
C56 0.065(3) 0.065(3) 0.155(8) 0.000 0.000 0.0323(13)
C19 0.0478(19) 0.059(2) 0.169(5) -0.001(3) -0.001(2) 0.0265(18)
C21 0.055(2) 0.052(2) 0.169(5) -0.003(3) 0.001(3) 0.0257(18)
C54 0.066(3) 0.053(2) 0.184(6) 0.000(3) -0.007(3) 0.025(2)
C15 0.051(2) 0.066(2) 0.157(5) 0.002(3) 0.002(2) 0.0272(19)
C14 0.048(2) 0.063(2) 0.170(5) -0.001(3) 0.007(2) 0.0256(18)
C53 0.061(2) 0.056(2) 0.186(6) -0.007(3) -0.004(3) 0.027(2)
C23 0.056(2) 0.056(2) 0.150(7) 0.000 0.000 0.0281(11)
C48 0.052(2) 0.060(2) 0.192(6) 0.005(3) 0.012(3) 0.0203(19)
C36 0.045(2) 0.065(3) 0.184(5) 0.015(3) 0.002(3) 0.0208(19)
C55 0.061(2) 0.061(2) 0.166(5) 0.000(3) 0.008(3) 0.029(2)
C2 0.085(3) 0.065(3) 0.185(6) -0.011(3) -0.014(4) 0.040(3)
C8 0.088(4) 0.097(4) 0.218(8) 0.036(5) 0.015(4) 0.052(3)
C1 0.060(3) 0.085(3) 0.182(6) -0.020(4) -0.026(3) 0.028(2)
C4 0.143(6) 0.048(2) 0.176(7) 0.010(3) -0.014(5) 0.019(3)
C10 0.114(6) 0.060(3) 0.325(13) 0.007(5) 0.026(7) 0.057(4)
C6 0.118(5) 0.078(4) 0.184(7) 0.023(4) -0.022(5) 0.014(4)
C12 0.111(6) 0.091(5) 0.313(13) -0.039(6) 0.014(7) 0.051(4)
C3 0.143(6) 0.047(3) 0.167(7) 0.004(3) -0.002(5) 0.005(3)
C7 0.082(4) 0.099(5) 0.248(9) 0.033(5) -0.009(5) 0.045(4)
C9 0.112(6) 0.091(5) 0.284(12) 0.004(6) -0.001(7) 0.069(5)
C5 0.079(4) 0.117(6) 0.192(7) 0.018(5) 0.030(4) 0.020(4)
C11 0.115(6) 0.097(5) 0.379(16) -0.008(7) 0.072(8) 0.063(5)
O1 0.074(2) 0.087(3) 0.256(6) -0.035(4) -0.017(3) 0.045(2)
O2 0.097(3) 0.077(3) 0.249(6) 0.027(4) 0.012(4) 0.040(2)
N21 0.093(4) 0.056(3) 0.238(8) 0.003(4) 0.010(4) 0.025(2)
O3 0.241(8) 0.091(4) 0.271(8) 0.009(4) 0.034(6) 0.087(5)
N23 0.087(4) 0.104(4) 0.287(9) 0.009(5) -0.038(5) 0.036(4)
O6 0.060(3) 0.210(8) 0.416(13) -0.091(8) 0.009(5) 0.046(4)
O5 0.190(8) 0.187(8) 0.380(13) -0.008(8) -0.044(8) 0.126(7)
O9 0.064(4) 0.086(4) 0.52(2) -0.064(7) -0.056(6) 0.037(3)
O4 0.133(6) 0.345(14) 0.470(16) -0.194(13) -0.114(8) 0.161(8)
N22 0.066(5) 0.074(5) 0.49(2) 0.026(8) 0.031(8) 0.040(4)
O8 0.116(5) 0.093(4) 0.72(2) 0.078(8) 0.149(9) 0.066(4)
O7 0.081(3) 0.109(4) 0.355(10) -0.042(5) -0.021(4) 0.018(3)

loop_
_atom_type_symbol
_atom_type_description
_atom_type_scat_dispersion_real
_atom_type_scat_dispersion_imag
_atom_type_scat_source
C C 0.0033 0.0016 'International Tables Vol C Tables 4.2.6.8 and 6.1.1.4'
H H 0.0000 0.0000 'International Tables Vol C Tables 4.2.6.8 and 6.1.1.4'
N N 0.0061 0.0033 'International Tables Vol C Tables 4.2.6.8 and 6.1.1.4'
O O 0.0106 0.0060 'International Tables Vol C Tables 4.2.6.8 and 6.1.1.4'
Pd Pd -0.9988 1.0072 'International Tables Vol C Tables 4.2.6.8 and 6.1.1.4'

loop_
_geom_angle_atom_site_label_1
_geom_angle_atom_site_label_2
_geom_angle_atom_site_label_3
_geom_angle
_geom_angle_site_symmetry_1
_geom_angle_site_symmetry_3
_geom_angle_publ_flag
N9 Pd1 N1 93.56(17) . . ?
N9 Pd1 N2 179.23(19) . . ?
N5 Pd1 N9 87.38(17) . . ?
N5 Pd1 N1 178.15(17) . . ?
N5 Pd1 N2 93.23(19) . . ?
N1 Pd1 N2 85.8(2) . . ?
N17 Pd2 N4 177.4(2) . . ?
N17 Pd2 N3 91.3(2) . . ?
N13 Pd2 N17 88.52(19) . . ?
N13 Pd2 N4 93.6(2) . . ?
N13 Pd2 N3 179.8(2) . . ?
N4 Pd2 N3 86.6(2) . . ?
C010 N10 C27 126.7(4) . . ?
C24 N10 C27 125.1(3) . . ?
C24 N10 C010 107.7(4) . . ?
N11 N12 H12 121.6 . . ?
C34 N12 H12 121.6 . . ?
C34 N12 N11 116.9(3) . . ?
C44 N19 N20 115.2(4) . . ?
N19 N20 H20A 121.5 . . ?
C45 N20 N19 117.0(3) . . ?
C45 N20 H20A 121.5 . . ?
C13 N6 C16 124.6(4) . . ?
C13 N6 C14 107.6(4) . . ?
C14 N6 C16 127.6(4) . . ?
C24 N9 Pd1 124.2(3) . . ?
C24 N9 C25 106.7(4) . . ?
C25 N9 Pd1 128.0(3) . . ?
C13 N5 Pd1 127.4(3) . . ?
C13 N5 C15 106.9(4) . . ?
C15 N5 Pd1 125.5(3) . . ?
C35 N18 C38 125.3(4) . . ?
C35 N18 C36 107.7(4) . . ?
C36 N18 C38 126.8(4) . . ?
C35 N17 Pd2 124.8(4) . . ?
C35 N17 C37 106.0(5) . . ?
C37 N17 Pd2 129.1(3) . . ?
C33 N11 N12 115.4(3) . . ?
C46 N14 C49 124.0(4) . . ?
C46 N14 C47 108.4(4) . . ?
C47 N14 C49 127.5(5) . . ?
N7 N8 H8 121.5 . . ?
C23 N8 H8 121.5 . . ?
C23 N8 N7 117.0(3) . . ?
N15 N16 H16 120.5 . . ?
C56 N16 H16 120.5 . . ?
C56 N16 N15 118.9(4) . . ?
C55 N15 N16 116.5(4) . . ?
C2 N1 Pd1 111.2(3) . . ?
C2 N1 C1 108.2(5) . . ?
C2 N1 C3 112.8(5) . . ?
C1 N1 Pd1 110.0(3) . . ?
C1 N1 C3 108.5(5) . . ?
C3 N1 Pd1 106.0(4) . . ?
C22 N7 N8 115.8(4) . . ?
C4 N2 Pd1 104.4(4) . . ?
C4 N2 C6 110.9(6) . . ?
C4 N2 C5 113.2(6) . . ?
C6 N2 Pd1 114.3(4) . . ?
C6 N2 C5 106.6(7) . . ?
C5 N2 Pd1 107.5(4) . . ?
C30 C29 H29 119.8 . . ?
C28 C29 H29 119.8 . . ?
C28 C29 C30 120.5(4) . . ?
C46 N13 Pd2 127.0(4) . . ?
C46 N13 C48 105.2(5) . . ?
C48 N13 Pd2 127.2(4) . . ?
C29 C30 C31 118.4(4) . . ?
C29 C30 C33 118.6(3) . . ?
C31 C30 C33 123.0(4) . . ?
C29 C28 H28 120.4 . . ?
C27 C28 C29 119.2(4) . . ?
C27 C28 H28 120.4 . . ?
C28 C27 N10 119.2(4) . . ?
C28 C27 C32 122.3(4) . . ?
C32 C27 N10 118.2(4) . . ?
N20 C45 N20 119.999(14) . 2_655 ?
N20 C45 N20 120.001(13) 3_665 2_655 ?
N20 C45 N20 119.996(13) . 3_665 ?
C41 C40 H40 119.6 . . ?
C41 C40 C39 120.9(4) . . ?
C39 C40 H40 119.6 . . ?
C43 C38 N18 118.8(4) . . ?
C39 C38 N18 118.3(4) . . ?
C39 C38 C43 122.8(4) . . ?
C16 C17 H17 120.7 . . ?
C18 C17 H17 120.7 . . ?
C18 C17 C16 118.5(4) . . ?
C10 N4 Pd2 103.5(5) . . ?
C12 N4 Pd2 112.3(4) . . ?
C12 N4 C10 110.9(6) . . ?
C11 N4 Pd2 110.5(5) . . ?
C11 N4 C10 109.8(6) . . ?
C11 N4 C12 109.8(8) . . ?
C41 C42 H42 119.5 . . ?
C41 C42 C43 120.9(4) . . ?
C43 C42 H42 119.5 . . ?
N10 C010 H010 127.1 . . ?
C25 C010 N10 105.8(4) . . ?
C25 C010 H010 127.1 . . ?
C27 C32 H32 120.9 . . ?
C31 C32 C27 118.3(4) . . ?
C31 C32 H32 120.9 . . ?
C30 C31 H31 119.4 . . ?
C32 C31 C30 121.3(4) . . ?
C32 C31 H31 119.4 . . ?
N12 C34 N12 119.81(8) . 3_665 ?
N12 C34 N12 119.81(8) . 2_655 ?
N12 C34 N12 119.81(8) 3_665 2_655 ?
C40 C41 C44 121.5(4) . . ?
C42 C41 C40 119.4(4) . . ?
C42 C41 C44 118.7(4) . . ?
N10 C24 H24 124.9 . . ?
N9 C24 N10 110.2(4) . . ?
N9 C24 H24 124.9 . . ?
N19 C44 C41 119.6(4) . . ?
N19 C44 H44 120.2 . . ?
C41 C44 H44 120.2 . . ?
C19 C20 H20 120.5 . . ?
C21 C20 H20 120.5 . . ?
C21 C20 C19 119.0(4) . . ?
N9 C25 H25 125.2 . . ?
C010 C25 N9 109.5(4) . . ?
C010 C25 H25 125.2 . . ?
N7 C22 H22 120.8 . . ?
N7 C22 C19 118.3(4) . . ?
C19 C22 H22 120.8 . . ?
C50 C49 N14 118.4(4) . . ?
C54 C49 N14 120.8(4) . . ?
C54 C49 C50 120.6(5) . . ?
N18 C35 N17 111.6(4) . . ?
N18 C35 H35 124.2 . . ?
N17 C35 H35 124.2 . . ?
C8 N3 Pd2 112.2(4) . . ?
C8 N3 C7 108.3(7) . . ?
C8 N3 C9 113.0(6) . . ?
C7 N3 Pd2 114.0(4) . . ?
C7 N3 C9 104.5(6) . . ?
C9 N3 Pd2 104.7(6) . . ?
N6 C13 H13 125.0 . . ?
N5 C13 N6 109.9(4) . . ?
N5 C13 H13 125.0 . . ?
C38 C43 C42 118.1(4) . . ?
C38 C43 H43 120.9 . . ?
C42 C43 H43 120.9 . . ?
C51 C52 C53 119.9(5) . . ?
C51 C52 C55 118.6(4) . . ?
C53 C52 C55 121.5(5) . . ?
C17 C16 N6 119.2(4) . . ?
C21 C16 N6 119.9(4) . . ?
C21 C16 C17 120.6(4) . . ?
N14 C46 N13 109.9(4) . . ?
N14 C46 H46 125.0 . . ?
N13 C46 H46 125.0 . . ?
C17 C18 H18 119.0 . . ?
C19 C18 C17 121.9(4) . . ?
C19 C18 H18 119.0 . . ?
C52 C51 H51 120.0 . . ?
C52 C51 C50 120.0(4) . . ?
C50 C51 H51 120.0 . . ?
N14 C47 H47 126.9 . . ?
C48 C47 N14 106.2(5) . . ?
C48 C47 H47 126.9 . . ?
C49 C50 H50 119.9 . . ?
C51 C50 C49 120.2(4) . . ?
C51 C50 H50 119.9 . . ?
C40 C39 H39 121.2 . . ?
C38 C39 C40 117.6(4) . . ?
C38 C39 H39 121.2 . . ?
N17 C37 H37 125.4 . . ?
C36 C37 N17 109.2(4) . . ?
C36 C37 H37 125.4 . . ?
N11 C33 C30 120.1(4) . . ?
N11 C33 H33 119.9 . . ?
C30 C33 H33 119.9 . . ?
N16 C56 N16 119.99(2) 3_665 . ?
N16 C56 N16 119.99(2) . 2_655 ?
N16 C56 N16 119.99(2) 3_665 2_655 ?
C20 C19 C22 116.8(4) . . ?
C18 C19 C20 119.3(4) . . ?
C18 C19 C22 123.8(4) . . ?
C20 C21 C16 120.3(4) . . ?
C20 C21 H21 119.9 . . ?
C16 C21 H21 119.9 . . ?
C49 C54 H54 120.7 . . ?
C49 C54 C53 118.6(5) . . ?
C53 C54 H54 120.7 . . ?
N5 C15 H15 125.6 . . ?
N5 C15 C14 108.7(4) . . ?
C14 C15 H15 125.6 . . ?
N6 C14 C15 106.8(4) . . ?
N6 C14 H14 126.6 . . ?
C15 C14 H14 126.6 . . ?
C52 C53 C54 120.6(5) . . ?
C52 C53 H53 119.7 . . ?
C54 C53 H53 119.7 . . ?
N8 C23 N8 119.95(4) . 3_665 ?
N8 C23 N8 119.95(4) 3_665 2_655 ?
N8 C23 N8 119.95(5) . 2_655 ?
N13 C48 H48 124.9 . . ?
C47 C48 N13 110.3(5) . . ?
C47 C48 H48 124.9 . . ?
N18 C36 H36 127.3 . . ?
C37 C36 N18 105.4(5) . . ?
C37 C36 H36 127.3 . . ?
N15 C55 C52 122.1(5) . . ?
N15 C55 H55 118.9 . . ?
C52 C55 H55 118.9 . . ?
N1 C2 H2A 109.5 . . ?
N1 C2 H2B 109.5 . . ?
N1 C2 H2C 109.5 . . ?
H2A C2 H2B 109.5 . . ?
H2A C2 H2C 109.5 . . ?
H2B C2 H2C 109.5 . . ?
N3 C8 H8A 109.5 . . ?
N3 C8 H8B 109.5 . . ?
N3 C8 H8C 109.5 . . ?
H8A C8 H8B 109.5 . . ?
H8A C8 H8C 109.5 . . ?
H8B C8 H8C 109.5 . . ?
N1 C1 H1A 109.5 . . ?
N1 C1 H1B 109.5 . . ?
N1 C1 H1C 109.5 . . ?
H1A C1 H1B 109.5 . . ?
H1A C1 H1C 109.5 . . ?
H1B C1 H1C 109.5 . . ?
N2 C4 H4A 108.6 . . ?
N2 C4 H4B 108.6 . . ?
H4A C4 H4B 107.6 . . ?
C3 C4 N2 114.5(6) . . ?
C3 C4 H4A 108.6 . . ?
C3 C4 H4B 108.6 . . ?
N4 C10 H10A 109.1 . . ?
N4 C10 H10B 109.1 . . ?
H10A C10 H10B 107.9 . . ?
C9 C10 N4 112.3(6) . . ?
C9 C10 H10A 109.1 . . ?
C9 C10 H10B 109.1 . . ?
N2 C6 H6A 109.5 . . ?
N2 C6 H6B 109.5 . . ?
N2 C6 H6C 109.5 . . ?
H6A C6 H6B 109.5 . . ?
H6A C6 H6C 109.5 . . ?
H6B C6 H6C 109.5 . . ?
N4 C12 H12A 109.5 . . ?
N4 C12 H12B 109.5 . . ?
N4 C12 H12C 109.5 . . ?
H12A C12 H12B 109.5 . . ?
H12A C12 H12C 109.5 . . ?
H12B C12 H12C 109.5 . . ?
N1 C3 H3A 109.0 . . ?
N1 C3 H3B 109.0 . . ?
C4 C3 N1 112.7(6) . . ?
C4 C3 H3A 109.0 . . ?
C4 C3 H3B 109.0 . . ?
H3A C3 H3B 107.8 . . ?
N3 C7 H7A 109.5 . . ?
N3 C7 H7B 109.5 . . ?
N3 C7 H7C 109.5 . . ?
H7A C7 H7B 109.5 . . ?
H7A C7 H7C 109.5 . . ?
H7B C7 H7C 109.5 . . ?
N3 C9 H9A 109.7 . . ?
N3 C9 H9B 109.7 . . ?
C10 C9 N3 110.0(7) . . ?
C10 C9 H9A 109.7 . . ?
C10 C9 H9B 109.7 . . ?
H9A C9 H9B 108.2 . . ?
N2 C5 H5A 109.5 . . ?
N2 C5 H5B 109.5 . . ?
N2 C5 H5C 109.5 . . ?
H5A C5 H5B 109.5 . . ?
H5A C5 H5C 109.5 . . ?
H5B C5 H5C 109.5 . . ?
N4 C11 H11A 109.5 . . ?
N4 C11 H11B 109.5 . . ?
N4 C11 H11C 109.5 . . ?
H11A C11 H11B 109.5 . . ?
H11A C11 H11C 109.5 . . ?
H11B C11 H11C 109.5 . . ?
O1 N21 O3 115.3(9) . . ?
O2 N21 O1 123.5(6) . . ?
O2 N21 O3 118.4(8) . . ?
O6 N23 O5 102.5(9) . . ?
O6 N23 O4 127.5(12) . . ?
O4 N23 O5 127.1(10) . . ?
O9 N22 O8 122.8(13) . . ?
O9 N22 O7 137(2) . . ?
O7 N22 O8 100.6(15) . . ?

loop_
_geom_bond_atom_site_label_1
_geom_bond_atom_site_label_2
_geom_bond_distance
_geom_bond_site_symmetry_2
_geom_bond_publ_flag
Pd1 N9 2.040(4) . ?
Pd1 N5 2.019(4) . ?
Pd1 N1 2.046(4) . ?
Pd1 N2 2.057(5) . ?
Pd2 N17 2.039(5) . ?
Pd2 N13 2.024(5) . ?
Pd2 N4 2.041(5) . ?
Pd2 N3 2.068(5) . ?
N10 C27 1.460(5) . ?
N10 C010 1.390(5) . ?
N10 C24 1.325(6) . ?
N12 H12 0.8800 . ?
N12 N11 1.375(5) . ?
N12 C34 1.341(3) . ?
N19 N20 1.373(5) . ?
N19 C44 1.283(6) . ?
N20 H20A 0.8800 . ?
N20 C45 1.342(4) . ?
N6 C13 1.342(6) . ?
N6 C16 1.426(6) . ?
N6 C14 1.359(6) . ?
N9 C24 1.321(5) . ?
N9 C25 1.367(6) . ?
N5 C13 1.334(6) . ?
N5 C15 1.355(6) . ?
N18 C38 1.447(6) . ?
N18 C35 1.302(7) . ?
N18 C36 1.405(5) . ?
N17 C35 1.324(6) . ?
N17 C37 1.379(7) . ?
N11 C33 1.283(5) . ?
N14 C49 1.411(7) . ?
N14 C46 1.331(7) . ?
N14 C47 1.378(6) . ?
N8 H8 0.8800 . ?
N8 N7 1.397(5) . ?
N8 C23 1.320(4) . ?
N16 H16 0.8800 . ?
N16 N15 1.377(6) . ?
N16 C56 1.313(4) . ?
N15 C55 1.303(6) . ?
N1 C2 1.473(8) . ?
N1 C1 1.492(7) . ?
N1 C3 1.509(8) . ?
N7 C22 1.274(6) . ?
N2 C4 1.473(8) . ?
N2 C6 1.491(9) . ?
N2 C5 1.538(9) . ?
C29 H29 0.9500 . ?
C29 C30 1.392(6) . ?
C29 C28 1.382(6) . ?
N13 C46 1.345(6) . ?
N13 C48 1.383(7) . ?
C30 C31 1.399(5) . ?
C30 C33 1.459(6) . ?
C28 H28 0.9500 . ?
C28 C27 1.357(6) . ?
C27 C32 1.387(6) . ?
C40 H40 0.9500 . ?
C40 C41 1.386(6) . ?
C40 C39 1.412(6) . ?
C38 C43 1.387(6) . ?
C38 C39 1.368(6) . ?
C17 H17 0.9500 . ?
C17 C16 1.400(7) . ?
C17 C18 1.369(6) . ?
N4 C10 1.570(10) . ?
N4 C12 1.537(12) . ?
N4 C11 1.455(10) . ?
C42 H42 0.9500 . ?
C42 C41 1.381(6) . ?
C42 C43 1.394(6) . ?
C010 H010 0.9500 . ?
C010 C25 1.333(7) . ?
C32 H32 0.9500 . ?
C32 C31 1.367(6) . ?
C31 H31 0.9500 . ?
C41 C44 1.463(6) . ?
C24 H24 0.9500 . ?
C44 H44 0.9500 . ?
C20 H20 0.9500 . ?
C20 C19 1.436(6) . ?
C20 C21 1.360(7) . ?
C25 H25 0.9500 . ?
C22 H22 0.9500 . ?
C22 C19 1.455(6) . ?
C49 C50 1.400(7) . ?
C49 C54 1.395(7) . ?
C35 H35 0.9500 . ?
N3 C8 1.448(9) . ?
N3 C7 1.490(10) . ?
N3 C9 1.508(9) . ?
C13 H13 0.9500 . ?
C43 H43 0.9500 . ?
C52 C51 1.386(7) . ?
C52 C53 1.403(6) . ?
C52 C55 1.432(7) . ?
C16 C21 1.388(6) . ?
C46 H46 0.9500 . ?
C18 H18 0.9500 . ?
C18 C19 1.357(6) . ?
C51 H51 0.9500 . ?
C51 C50 1.392(7) . ?
C47 H47 0.9500 . ?
C47 C48 1.328(8) . ?
C50 H50 0.9500 . ?
C39 H39 0.9500 . ?
C37 H37 0.9500 . ?
C37 C36 1.342(8) . ?
C33 H33 0.9500 . ?
C21 H21 0.9500 . ?
C54 H54 0.9500 . ?
C54 C53 1.408(7) . ?
C15 H15 0.9500 . ?
C15 C14 1.363(7) . ?
C14 H14 0.9500 . ?
C53 H53 0.9500 . ?
C48 H48 0.9500 . ?
C36 H36 0.9500 . ?
C55 H55 0.9500 . ?
C2 H2A 0.9800 . ?
C2 H2B 0.9800 . ?
C2 H2C 0.9800 . ?
C8 H8A 0.9800 . ?
C8 H8B 0.9800 . ?
C8 H8C 0.9800 . ?
C1 H1A 0.9800 . ?
C1 H1B 0.9800 . ?
C1 H1C 0.9800 . ?
C4 H4A 0.9900 . ?
C4 H4B 0.9900 . ?
C4 C3 1.375(11) . ?
C10 H10A 0.9900 . ?
C10 H10B 0.9900 . ?
C10 C9 1.375(13) . ?
C6 H6A 0.9800 . ?
C6 H6B 0.9800 . ?
C6 H6C 0.9800 . ?
C12 H12A 0.9800 . ?
C12 H12B 0.9800 . ?
C12 H12C 0.9800 . ?
C3 H3A 0.9900 . ?
C3 H3B 0.9900 . ?
C7 H7A 0.9800 . ?
C7 H7B 0.9800 . ?
C7 H7C 0.9800 . ?
C9 H9A 0.9900 . ?
C9 H9B 0.9900 . ?
C5 H5A 0.9800 . ?
C5 H5B 0.9800 . ?
C5 H5C 0.9800 . ?
C11 H11A 0.9800 . ?
C11 H11B 0.9800 . ?
C11 H11C 0.9800 . ?
O1 N21 1.229(9) . ?
O2 N21 1.186(9) . ?
N21 O3 1.320(8) . ?
N23 O6 1.162(9) . ?
N23 O5 1.206(11) . ?
N23 O4 1.199(10) . ?
O9 N22 0.96(2) . ?
N22 O8 1.46(2) . ?
N22 O7 1.307(12) . ?

loop_
_geom_torsion_atom_site_label_1
_geom_torsion_atom_site_label_2
_geom_torsion_atom_site_label_3
_geom_torsion_atom_site_label_4
_geom_torsion
_geom_torsion_site_symmetry_1
_geom_torsion_site_symmetry_2
_geom_torsion_site_symmetry_3
_geom_torsion_site_symmetry_4
_geom_torsion_publ_flag
Pd1 N9 C24 N10 168.9(3) . . . . ?
Pd1 N9 C25 C010 -168.0(4) . . . . ?
Pd1 N5 C13 N6 -175.9(3) . . . . ?
Pd1 N5 C15 C14 176.7(4) . . . . ?
Pd1 N1 C3 C4 29.3(9) . . . . ?
Pd1 N2 C4 C3 38.6(9) . . . . ?
Pd2 N17 C35 N18 -176.6(4) . . . . ?
Pd2 N17 C37 C36 176.4(4) . . . . ?
Pd2 N13 C46 N14 170.9(4) . . . . ?
Pd2 N13 C48 C47 -171.0(4) . . . . ?
Pd2 N4 C10 C9 -37.1(8) . . . . ?
Pd2 N3 C9 C10 -42.7(8) . . . . ?
N10 C27 C32 C31 172.7(5) . . . . ?
N10 C010 C25 N9 -0.8(6) . . . . ?
N12 N11 C33 C30 176.7(5) . . . . ?
N19 N20 C45 N20 8.2(13) . . . 3_665 ?
N19 N20 C45 N20 -172.5(6) . . . 2_655 ?
N20 N19 C44 C41 -176.8(5) . . . . ?
N6 C16 C21 C20 173.0(5) . . . . ?
N5 C15 C14 N6 -1.1(6) . . . . ?
N18 C38 C43 C42 171.1(5) . . . . ?
N18 C38 C39 C40 -170.2(5) . . . . ?
N17 C37 C36 N18 1.3(7) . . . . ?
N11 N12 C34 N12 171.6(6) . . . 3_665 ?
N11 N12 C34 N12 -17.1(12) . . . 2_655 ?
N14 C49 C50 C51 -174.9(5) . . . . ?
N14 C49 C54 C53 175.5(6) . . . . ?
N14 C47 C48 N13 -0.6(7) . . . . ?
N8 N7 C22 C19 -172.2(5) . . . . ?
N16 N15 C55 C52 177.1(6) . . . . ?
N15 N16 C56 N16 -14.6(14) . . . 3_665 ?
N15 N16 C56 N16 167.2(6) . . . 2_655 ?
N7 N8 C23 N8 4.8(13) . . . 2_655 ?
N7 N8 C23 N8 -170.9(6) . . . 3_665 ?
N7 C22 C19 C20 171.2(6) . . . . ?
N7 C22 C19 C18 -6.5(10) . . . . ?
N2 C4 C3 N1 -47.4(11) . . . . ?
C29 C30 C31 C32 3.0(9) . . . . ?
C29 C30 C33 N11 -171.3(5) . . . . ?
C29 C28 C27 N10 -171.8(5) . . . . ?
C29 C28 C27 C32 1.5(8) . . . . ?
C30 C29 C28 C27 0.0(8) . . . . ?
C28 C29 C30 C31 -2.2(9) . . . . ?
C28 C29 C30 C33 176.5(5) . . . . ?
C28 C27 C32 C31 -0.7(9) . . . . ?
C27 N10 C010 C25 172.6(5) . . . . ?
C27 N10 C24 N9 -172.3(5) . . . . ?
C27 C32 C31 C30 -1.5(9) . . . . ?
C40 C41 C44 N19 -0.1(9) . . . . ?
C38 N18 C35 N17 174.3(5) . . . . ?
C38 N18 C36 C37 -175.4(5) . . . . ?
C17 C16 C21 C20 -1.8(9) . . . . ?
C17 C18 C19 C20 -3.4(9) . . . . ?
C17 C18 C19 C22 174.3(6) . . . . ?
N4 C10 C9 N3 55.0(10) . . . . ?
C42 C41 C44 N19 173.6(6) . . . . ?
C010 N10 C27 C28 -31.4(8) . . . . ?
C010 N10 C27 C32 155.0(5) . . . . ?
C010 N10 C24 N9 -0.1(6) . . . . ?
C31 C30 C33 N11 7.3(9) . . . . ?
C34 N12 N11 C33 -170.6(6) . . . . ?
C41 C40 C39 C38 -3.0(9) . . . . ?
C41 C42 C43 C38 1.0(9) . . . . ?
C24 N10 C27 C28 139.3(5) . . . . ?
C24 N10 C27 C32 -34.2(8) . . . . ?
C24 N10 C010 C25 0.6(6) . . . . ?
C24 N9 C25 C010 0.8(6) . . . . ?
C44 N19 N20 C45 175.1(7) . . . . ?
C25 N9 C24 N10 -0.4(6) . . . . ?
C49 N14 C46 N13 -174.2(5) . . . . ?
C49 N14 C47 C48 174.8(6) . . . . ?
C49 C54 C53 C52 -1.6(10) . . . . ?
C35 N18 C38 C43 -147.6(6) . . . . ?
C35 N18 C38 C39 28.1(8) . . . . ?
C35 N18 C36 C37 -0.2(7) . . . . ?
C35 N17 C37 C36 -1.9(7) . . . . ?
C13 N6 C16 C17 26.1(8) . . . . ?
C13 N6 C16 C21 -148.7(5) . . . . ?
C13 N6 C14 C15 1.1(6) . . . . ?
C13 N5 C15 C14 0.6(6) . . . . ?
C43 C38 C39 C40 5.4(9) . . . . ?
C43 C42 C41 C40 1.2(9) . . . . ?
C43 C42 C41 C44 -172.5(5) . . . . ?
C52 C51 C50 C49 0.3(9) . . . . ?
C16 N6 C13 N5 174.9(5) . . . . ?
C16 N6 C14 C15 -174.4(5) . . . . ?
C16 C17 C18 C19 -1.3(9) . . . . ?
C46 N14 C49 C50 136.6(6) . . . . ?
C46 N14 C49 C54 -38.9(9) . . . . ?
C46 N14 C47 C48 -0.3(7) . . . . ?
C46 N13 C48 C47 1.2(7) . . . . ?
C18 C17 C16 N6 -170.8(5) . . . . ?
C18 C17 C16 C21 4.0(9) . . . . ?
C51 C52 C53 C54 2.4(10) . . . . ?
C51 C52 C55 N15 -174.5(6) . . . . ?
C47 N14 C49 C50 -37.8(9) . . . . ?
C47 N14 C49 C54 146.8(7) . . . . ?
C47 N14 C46 N13 1.0(7) . . . . ?
C50 C49 C54 C53 0.2(10) . . . . ?
C39 C40 C41 C42 -0.2(9) . . . . ?
C39 C40 C41 C44 173.4(5) . . . . ?
C39 C38 C43 C42 -4.5(9) . . . . ?
C37 N17 C35 N18 1.8(7) . . . . ?
C33 C30 C31 C32 -175.6(5) . . . . ?
C56 N16 N15 C55 -167.4(7) . . . . ?
C19 C20 C21 C16 -3.0(9) . . . . ?
C21 C20 C19 C22 -172.3(6) . . . . ?
C21 C20 C19 C18 5.5(9) . . . . ?
C54 C49 C50 C51 0.5(9) . . . . ?
C15 N5 C13 N6 0.2(6) . . . . ?
C14 N6 C13 N5 -0.8(6) . . . . ?
C14 N6 C16 C17 -159.1(6) . . . . ?
C14 N6 C16 C21 26.1(9) . . . . ?
C53 C52 C51 C50 -1.7(9) . . . . ?
C53 C52 C55 N15 3.0(10) . . . . ?
C23 N8 N7 C22 175.9(7) . . . . ?
C48 N13 C46 N14 -1.4(7) . . . . ?
C36 N18 C38 C43 26.8(9) . . . . ?
C36 N18 C38 C39 -157.5(5) . . . . ?
C36 N18 C35 N17 -1.0(7) . . . . ?
C55 C52 C51 C50 175.8(6) . . . . ?
C55 C52 C53 C54 -175.1(6) . . . . ?
C2 N1 C3 C4 -92.7(8) . . . . ?
C8 N3 C9 C10 79.7(10) . . . . ?
C1 N1 C3 C4 147.4(8) . . . . ?
C6 N2 C4 C3 162.2(8) . . . . ?
C12 N4 C10 C9 -157.7(7) . . . . ?
C7 N3 C9 C10 -162.8(8) . . . . ?
C5 N2 C4 C3 -78.0(9) . . . . ?
C11 N4 C10 C9 80.9(9) . . . . ?

loop_
_smtbx_masks_void_nr
_smtbx_masks_void_average_x
_smtbx_masks_void_average_y
_smtbx_masks_void_average_z
_smtbx_masks_void_volume
_smtbx_masks_void_count_electrons
_smtbx_masks_void_content
1 -0.536 -0.430 -0.746 14225.4 4611.4 '12 5[NO3]20[H2O]'
